data_4031289
loop_
_publ_author_name
'Lee, Mijoon'
'Rucil, Tomas'
'Hesek, Dusan'
'Oliver, Allen G.'
'Fisher, Jed F.'
'Mobashery, Shahriar'

_publ_section_title
;
 Regioselective Control of the SNAr Amination of
 5-Substituted-2,4-Dichloropyrimidines Using Tertiary Amine Nucleophiles.
;
_journal_issue 15
_journal_name_full 'The Journal of organic chemistry'
_journal_page_first 7757
_journal_page_last 7763
_journal_paper_doi 10.1021/acs.joc.5b01044
_journal_volume 80
_journal_year 2015
_chemical_formula_moiety 'C9 H12 Cl2 N4 O2'
_chemical_formula_sum 'C9 H12 Cl2 N4 O2'
_chemical_formula_weight 279.13
_chemical_name_common
;
4-Chloro-N-(4-chlorobutyl)-N-methyl-5-nitro-2-pyrimidinamine 
;
_space_group_crystal_system monoclinic
_space_group_IT_number 14
_space_group_name_Hall '-P 2ybc'
_space_group_name_H-M_alt 'P 1 21/c 1'
_symmetry_space_group_name_Hall '-P 2ybc'
_symmetry_space_group_name_H-M 'P 1 21/c 1'
_atom_sites_solution_hydrogens geom
_atom_sites_solution_primary direct
_atom_sites_solution_secondary difmap
_audit_creation_method SHELXL-2014/7
_cell_angle_alpha 90
_cell_angle_beta 92.171(2)
_cell_angle_gamma 90
_cell_formula_units_Z 4
_cell_length_a 4.57440(10)
_cell_length_b 9.2398(3)
_cell_length_c 28.2011(8)
_cell_measurement_reflns_used 6361
_cell_measurement_temperature 120(2)
_cell_measurement_theta_max 34.67
_cell_measurement_theta_min 4.87
_cell_volume 1191.11(6)
_computing_cell_refinement 'Bruker SAINT v7.68A'
_computing_data_collection 'Bruker APEX-II v2010-3'
_computing_data_reduction 'Bruker SAINT v7.68A'
_computing_structure_refinement 'SHELXL-2014/7 (Sheldrick, 2014)'
_computing_structure_solution 'SHELXS-97 (Sheldrick, 2008)'
_diffrn_ambient_temperature 120(2)
_diffrn_detector_area_resol_mean 8.33
_diffrn_measured_fraction_theta_full 0.992
_diffrn_measured_fraction_theta_max 0.993
_diffrn_measurement_device_type 'Bruker Kappa X8-APEX-II'
_diffrn_measurement_method 'combination of \w and \f-scans '
_diffrn_radiation_monochromator graphite
_diffrn_radiation_source 'fine-focus sealed tube'
_diffrn_radiation_type MoK\a
_diffrn_radiation_wavelength 0.71073
_diffrn_reflns_av_R_equivalents 0.0177
_diffrn_reflns_av_unetI/netI 0.0150
_diffrn_reflns_laue_measured_fraction_full 0.992
_diffrn_reflns_laue_measured_fraction_max 0.993
_diffrn_reflns_limit_h_max 5
_diffrn_reflns_limit_h_min -5
_diffrn_reflns_limit_k_max 11
_diffrn_reflns_limit_k_min -11
_diffrn_reflns_limit_l_max 34
_diffrn_reflns_limit_l_min -34
_diffrn_reflns_number 9093
_diffrn_reflns_point_group_measured_fraction_full 0.992
_diffrn_reflns_point_group_measured_fraction_max 0.993
_diffrn_reflns_theta_full 25.242
_diffrn_reflns_theta_max 25.995
_diffrn_reflns_theta_min 4.869
_exptl_absorpt_coefficient_mu 0.541
_exptl_absorpt_correction_T_max 0.7468
_exptl_absorpt_correction_T_min 0.6776
_exptl_absorpt_correction_type multi-scan
_exptl_absorpt_process_details 'SADABS (Sheldrick, 2008)'
_exptl_crystal_colour colorless
_exptl_crystal_density_diffrn 1.557
_exptl_crystal_description block
_exptl_crystal_F_000 576
_exptl_crystal_size_max 0.19
_exptl_crystal_size_mid 0.15
_exptl_crystal_size_min 0.12
_refine_diff_density_max 0.547
_refine_diff_density_min -0.266
_refine_diff_density_rms 0.052
_refine_ls_extinction_method none
_refine_ls_goodness_of_fit_ref 1.192
_refine_ls_hydrogen_treatment constr
_refine_ls_matrix_type full
_refine_ls_number_parameters 155
_refine_ls_number_reflns 2333
_refine_ls_number_restraints 0
_refine_ls_restrained_S_all 1.192
_refine_ls_R_factor_all 0.0323
_refine_ls_R_factor_gt 0.0296
_refine_ls_shift/su_max 0.000
_refine_ls_shift/su_mean 0.000
_refine_ls_structure_factor_coef Fsqd
_refine_ls_weighting_details 'w=1/[\s^2^(Fo^2^)+(0.0448P)^2^+0.5159P] where P=(Fo^2^+2Fc^2^)/3'
_refine_ls_weighting_scheme calc
_refine_ls_wR_factor_gt 0.0846
_refine_ls_wR_factor_ref 0.0864
_reflns_Friedel_coverage 0.000
_reflns_number_gt 2156
_reflns_number_total 2333
_reflns_threshold_expression 'I > 2\s(I)'
_cod_data_source_file jo5b01044_si_002.cif
_cod_data_source_block 3e
_cod_depositor_comments 'Adding full bibliography for 4031286--4031299.cif.'
_cod_database_code 4031289
_shelx_shelxl_version_number 2014/7
_shelx_space_group_comment
;
The symmetry employed for this shelxl refinement is uniquely defined
by the following loop, which should always be used as a source of
symmetry information in preference to the above space-group names.
They are only intended as comments.
;

loop_
_space_group_symop_operation_xyz
'x, y, z'
'-x, y+1/2, -z+1/2'
'-x, -y, -z'
'x, -y-1/2, z-1/2'

loop_
_atom_site_label
_atom_site_type_symbol
_atom_site_fract_x
_atom_site_fract_y
_atom_site_fract_z
_atom_site_U_iso_or_equiv
_atom_site_adp_type
_atom_site_occupancy
_atom_site_site_symmetry_order
_atom_site_calc_flag
_atom_site_refinement_flags_posn
_atom_site_refinement_flags_adp
Cl1 Cl 0.22428(8) 0.35975(4) 0.48727(2) 0.01877(13) Uani 1 1 d . .
Cl2 Cl 0.75641(10) -0.02286(5) 0.21573(2) 0.02762(14) Uani 1 1 d . .
O1 O 0.5010(3) 0.66029(13) 0.37588(5) 0.0271(3) Uani 1 1 d . .
O2 O 0.1841(3) 0.60669(15) 0.42731(5) 0.0350(3) Uani 1 1 d . .
N1 N 0.8548(3) 0.26822(15) 0.37466(5) 0.0173(3) Uani 1 1 d . .
N2 N 0.9028(3) 0.04418(15) 0.40933(5) 0.0164(3) Uani 1 1 d . .
N3 N 0.5852(3) 0.20294(14) 0.44334(5) 0.0143(3) Uani 1 1 d . .
N5 N 0.3950(3) 0.57579(15) 0.40425(5) 0.0186(3) Uani 1 1 d . .
C2 C 0.7783(3) 0.17385(17) 0.40922(5) 0.0142(3) Uani 1 1 d . .
C4 C 0.4626(3) 0.33042(17) 0.44276(5) 0.0138(3) Uani 1 1 d . .
C5 C 0.5251(3) 0.43493(17) 0.40875(6) 0.0153(3) Uani 1 1 d . .
C6 C 0.7291(3) 0.39549(18) 0.37576(6) 0.0164(3) Uani 1 1 d . .
H6 H 0.7803 0.4650 0.3527 0.020 Uiso 1 1 calc R U
C7 C 1.0932(4) 0.00047(18) 0.37122(6) 0.0179(3) Uani 1 1 d . .
H7A H 1.2302 -0.0753 0.3831 0.022 Uiso 1 1 calc R U
H7B H 1.2103 0.0847 0.3614 0.022 Uiso 1 1 calc R U
C8 C 0.9159(4) -0.05726(18) 0.32859(6) 0.0175(3) Uani 1 1 d . .
H8A H 0.7881 -0.1368 0.3390 0.021 Uiso 1 1 calc R U
H8B H 0.7890 0.0208 0.3154 0.021 Uiso 1 1 calc R U
C9 C 1.1113(4) -0.11273(19) 0.29023(6) 0.0203(4) Uani 1 1 d . .
H9A H 1.2426 -0.0336 0.2807 0.024 Uiso 1 1 calc R U
H9B H 1.2350 -0.1919 0.3035 0.024 Uiso 1 1 calc R U
C10 C 0.9445(4) -0.1678(2) 0.24674(6) 0.0249(4) Uani 1 1 d . .
H10A H 0.8006 -0.2414 0.2563 0.030 Uiso 1 1 calc R U
H10B H 1.0820 -0.2148 0.2253 0.030 Uiso 1 1 calc R U
C11 C 0.8347(4) -0.06782(18) 0.44353(6) 0.0207(4) Uani 1 1 d . .
H11A H 0.7039 -0.0282 0.4670 0.031 Uiso 1 1 calc R U
H11B H 1.0158 -0.1015 0.4596 0.031 Uiso 1 1 calc R U
H11C H 0.7385 -0.1492 0.4270 0.031 Uiso 1 1 calc R U

loop_
_atom_site_aniso_label
_atom_site_aniso_U_11
_atom_site_aniso_U_22
_atom_site_aniso_U_33
_atom_site_aniso_U_23
_atom_site_aniso_U_13
_atom_site_aniso_U_12
Cl1 0.0196(2) 0.0201(2) 0.0170(2) -0.00119(14) 0.00672(15) 0.00073(14)
Cl2 0.0298(2) 0.0367(3) 0.0163(2) 0.00108(17) 0.00025(17) 0.00601(18)
O1 0.0375(7) 0.0169(6) 0.0273(7) 0.0058(5) 0.0045(6) -0.0009(5)
O2 0.0352(8) 0.0282(7) 0.0427(8) 0.0071(6) 0.0154(6) 0.0139(6)
N1 0.0188(7) 0.0176(7) 0.0156(7) 0.0003(5) 0.0031(5) -0.0016(5)
N2 0.0193(7) 0.0157(7) 0.0142(6) -0.0008(5) 0.0012(5) 0.0018(5)
N3 0.0152(6) 0.0147(7) 0.0131(6) -0.0015(5) 0.0004(5) -0.0013(5)
N5 0.0204(7) 0.0163(7) 0.0190(7) -0.0005(5) -0.0015(6) 0.0007(5)
C2 0.0140(7) 0.0158(7) 0.0128(7) -0.0026(6) -0.0006(6) -0.0014(6)
C4 0.0122(7) 0.0172(8) 0.0120(7) -0.0031(6) -0.0004(6) -0.0025(6)
C5 0.0155(7) 0.0146(8) 0.0155(7) -0.0007(6) -0.0027(6) -0.0001(6)
C6 0.0172(8) 0.0176(8) 0.0145(7) 0.0008(6) 0.0001(6) -0.0031(6)
C7 0.0172(8) 0.0196(8) 0.0171(8) -0.0044(6) 0.0009(6) 0.0026(6)
C8 0.0177(8) 0.0196(8) 0.0155(8) -0.0024(6) 0.0028(6) -0.0012(6)
C9 0.0221(8) 0.0212(8) 0.0177(8) -0.0014(7) 0.0025(7) 0.0044(7)
C10 0.0342(10) 0.0234(9) 0.0172(8) -0.0030(7) 0.0022(7) 0.0043(7)
C11 0.0297(9) 0.0158(8) 0.0167(8) 0.0010(6) 0.0009(7) 0.0025(7)

loop_
_atom_type_symbol
_atom_type_description
_atom_type_scat_dispersion_real
_atom_type_scat_dispersion_imag
_atom_type_scat_source
C C 0.0033 0.0016 'International Tables Vol C Tables 4.2.6.8 and 6.1.1.4'
H H 0.0000 0.0000 'International Tables Vol C Tables 4.2.6.8 and 6.1.1.4'
N N 0.0061 0.0033 'International Tables Vol C Tables 4.2.6.8 and 6.1.1.4'
O O 0.0106 0.0060 'International Tables Vol C Tables 4.2.6.8 and 6.1.1.4'
Cl Cl 0.1484 0.1585 'International Tables Vol C Tables 4.2.6.8 and 6.1.1.4'

loop_
_geom_angle_atom_site_label_1
_geom_angle_atom_site_label_2
_geom_angle_atom_site_label_3
_geom_angle
C6 N1 C2 115.63(14)
C2 N2 C11 122.74(14)
C2 N2 C7 120.93(14)
C11 N2 C7 115.97(13)
C4 N3 C2 117.44(14)
O2 N5 O1 122.56(14)
O2 N5 C5 120.00(14)
O1 N5 C5 117.42(14)
N2 C2 N3 117.90(14)
N2 C2 N1 117.24(14)
N3 C2 N1 124.86(14)
N3 C4 C5 122.23(14)
N3 C4 Cl1 114.73(12)
C5 C4 Cl1 123.03(12)
C6 C5 C4 115.95(14)
C6 C5 N5 117.71(14)
C4 C5 N5 126.32(14)
N1 C6 C5 123.86(15)
N1 C6 H6 118.1
C5 C6 H6 118.1
N2 C7 C8 111.23(13)
N2 C7 H7A 109.4
C8 C7 H7A 109.4
N2 C7 H7B 109.4
C8 C7 H7B 109.4
H7A C7 H7B 108.0
C9 C8 C7 111.76(13)
C9 C8 H8A 109.3
C7 C8 H8A 109.3
C9 C8 H8B 109.3
C7 C8 H8B 109.3
H8A C8 H8B 107.9
C10 C9 C8 113.58(14)
C10 C9 H9A 108.9
C8 C9 H9A 108.9
C10 C9 H9B 108.9
C8 C9 H9B 108.9
H9A C9 H9B 107.7
C9 C10 Cl2 111.20(12)
C9 C10 H10A 109.4
Cl2 C10 H10A 109.4
C9 C10 H10B 109.4
Cl2 C10 H10B 109.4
H10A C10 H10B 108.0
N2 C11 H11A 109.5
N2 C11 H11B 109.5
H11A C11 H11B 109.5
N2 C11 H11C 109.5
H11A C11 H11C 109.5
H11B C11 H11C 109.5

loop_
_geom_bond_atom_site_label_1
_geom_bond_atom_site_label_2
_geom_bond_distance
Cl1 C4 1.7151(15)
Cl2 C10 1.8004(19)
O1 N5 1.2306(19)
O2 N5 1.2176(19)
N1 C6 1.310(2)
N1 C2 1.363(2)
N2 C2 1.327(2)
N2 C11 1.456(2)
N2 C7 1.466(2)
N3 C4 1.304(2)
N3 C2 1.357(2)
N5 C5 1.435(2)
C4 C5 1.398(2)
C5 C6 1.391(2)
C6 H6 0.9500
C7 C8 1.521(2)
C7 H7A 0.9900
C7 H7B 0.9900
C8 C9 1.518(2)
C8 H8A 0.9900
C8 H8B 0.9900
C9 C10 1.508(2)
C9 H9A 0.9900
C9 H9B 0.9900
C10 H10A 0.9900
C10 H10B 0.9900
C11 H11A 0.9800
C11 H11B 0.9800
C11 H11C 0.9800

loop_
_geom_torsion_atom_site_label_1
_geom_torsion_atom_site_label_2
_geom_torsion_atom_site_label_3
_geom_torsion_atom_site_label_4
_geom_torsion
C11 N2 C2 N3 1.7(2)
C7 N2 C2 N3 174.55(13)
C11 N2 C2 N1 -178.39(14)
C7 N2 C2 N1 -5.5(2)
C4 N3 C2 N2 -179.59(14)
C4 N3 C2 N1 0.5(2)
C6 N1 C2 N2 -179.62(14)
C6 N1 C2 N3 0.3(2)
C2 N3 C4 C5 -0.2(2)
C2 N3 C4 Cl1 -179.40(11)
N3 C4 C5 C6 -0.7(2)
Cl1 C4 C5 C6 178.38(12)
N3 C4 C5 N5 177.79(14)
Cl1 C4 C5 N5 -3.1(2)
O2 N5 C5 C6 168.49(15)
O1 N5 C5 C6 -10.1(2)
O2 N5 C5 C4 -10.0(2)
O1 N5 C5 C4 171.46(15)
C2 N1 C6 C5 -1.4(2)
C4 C5 C6 N1 1.6(2)
N5 C5 C6 N1 -177.05(15)
C2 N2 C7 C8 -83.72(18)
C11 N2 C7 C8 89.62(17)
N2 C7 C8 C9 -175.99(13)
C7 C8 C9 C10 -178.63(14)
C8 C9 C10 Cl2 67.06(17)
